data_7158316
loop_
_publ_author_name
'Tang, Zhicong'
'Hong, Gang'
'Hu, Chen'
'Wang, Qi'
'Zhong, Yi'
'Gong, Yu'
'Yang, Peng'
'Wang, Limin'

_publ_section_title
;
 La(OTf)<sub>3</sub> facilitated self-condensation of 2-indolylmethanol:
 construction of highly substituted indeno[1,2-<i>b</i>]indoles.
;
_journal_issue 47
_journal_name_full 'Organic &amp; biomolecular chemistry'
_journal_page_first 10337
_journal_page_last 10342
_journal_paper_doi 10.1039/d1ob01517f
_journal_volume 19
_journal_year 2021
_chemical_formula_sum 'C46 H26 F12 N2'
_chemical_formula_weight 178.21
_chemical_melting_point 327.2(18)
_chemical_name_systematic
6-(2-(bis(4-(trifluoromethyl)phenyl)methyl)-1H-indol-3-yl)-9-(trifluoromethyl)-6-(4-(trifluoromethyl)phenyl)-5,6-dihydroindeno[2,1-b]indole
_space_group_crystal_system triclinic
_space_group_IT_number 2
_space_group_name_Hall '-P 1'
_space_group_name_H-M_alt 'P -1'
_atom_sites_solution_hydrogens geom
_audit_creation_method SHELXL-2018/3
_audit_update_record
;
2021-07-31 deposited with the CCDC.	2021-09-14 downloaded from the CCDC.
;
_cell_angle_alpha 78.960(4)
_cell_angle_beta 80.192(5)
_cell_angle_gamma 68.596(6)
_cell_formula_units_Z 1
_cell_length_a 12.1173(8)
_cell_length_b 13.9790(9)
_cell_length_c 17.7969(7)
_cell_measurement_reflns_used 4768
_cell_measurement_temperature 293(2)
_cell_measurement_theta_max 69.8710
_cell_measurement_theta_min 4.4740
_cell_volume 2738.0(3)
_computing_cell_refinement 'CrysAlisPro 1.171.40.53 (Rigaku OD, 2019)'
_computing_data_collection 'CrysAlisPro 1.171.40.53 (Rigaku OD, 2019)'
_computing_data_reduction 'CrysAlisPro 1.171.40.53 (Rigaku OD, 2019)'
_computing_structure_refinement 'SHELXL-2018/3 (Sheldrick, 2018)'
_computing_structure_solution 'SHELXL-2018/3 (Sheldrick, 2018)'
_diffrn_ambient_temperature 293(2)
_diffrn_measured_fraction_theta_full 0.995
_diffrn_measured_fraction_theta_max 0.995
_diffrn_measurement_device_type 'Xcalibur, Eos, Gemini'
_diffrn_radiation_type CuK\a
_diffrn_radiation_wavelength 1.54184
_diffrn_reflns_av_R_equivalents 0.0279
_diffrn_reflns_av_unetI/netI 0.0396
_diffrn_reflns_Laue_measured_fraction_full 0.995
_diffrn_reflns_Laue_measured_fraction_max 0.995
_diffrn_reflns_limit_h_max 13
_diffrn_reflns_limit_h_min -14
_diffrn_reflns_limit_k_max 14
_diffrn_reflns_limit_k_min -16
_diffrn_reflns_limit_l_max 15
_diffrn_reflns_limit_l_min -21
_diffrn_reflns_number 17778
_diffrn_reflns_point_group_measured_fraction_full 0.995
_diffrn_reflns_point_group_measured_fraction_max 0.995
_diffrn_reflns_theta_full 67.248
_diffrn_reflns_theta_max 67.248
_diffrn_reflns_theta_min 3.430
_diffrn_source 'fine-focus sealed X-ray tube'
_exptl_absorpt_coefficient_mu 0.064
_exptl_absorpt_correction_T_max 1.00000
_exptl_absorpt_correction_T_min 0.31020
_exptl_absorpt_correction_type multi-scan
_exptl_absorpt_process_details SADABS
_exptl_crystal_colour WHITE
_exptl_crystal_density_diffrn 0.108
_exptl_crystal_description BLOCK
_exptl_crystal_F_000 94
_exptl_crystal_recrystallization_method 'Re-crystallisation from solvent: d-DMSO'
_exptl_crystal_size_max 0.130
_exptl_crystal_size_mid 0.120
_exptl_crystal_size_min 0.100
_refine_diff_density_max 0.348
_refine_diff_density_min -0.378
_refine_diff_density_rms 0.064
_refine_ls_extinction_method none
_refine_ls_goodness_of_fit_ref 1.289
_refine_ls_hydrogen_treatment constr
_refine_ls_matrix_type full
_refine_ls_number_parameters 653
_refine_ls_number_reflns 9769
_refine_ls_number_restraints 700
_refine_ls_restrained_S_all 1.314
_refine_ls_R_factor_all 0.1291
_refine_ls_R_factor_gt 0.0993
_refine_ls_shift/su_max 0.000
_refine_ls_shift/su_mean 0.000
_refine_ls_structure_factor_coef Fsqd
_refine_ls_weighting_details 'w=1/[\s^2^(Fo^2^)+(0.2000P)^2^] where P=(Fo^2^+2Fc^2^)/3'
_refine_ls_weighting_scheme calc
_refine_ls_wR_factor_gt 0.3321
_refine_ls_wR_factor_ref 0.3679
_reflns_Friedel_coverage 0.000
_reflns_number_gt 6026
_reflns_number_total 9769
_reflns_threshold_expression 'I > 2\s(I)'
_cod_data_source_file d1ob01517f2.cif
_cod_data_source_block exp_12297_sq
_cod_depositor_comments
;
The following automatic conversions were performed:

data item '_chemical_melting_point' value '325.4-329' was changed to
'327.2(18)' -- the average value was taken and precision was
estimated.

Automatic conversion script
Id: cif_fix_values 7556 2019-12-06 15:28:31Z antanas 

 Adding full bibliography for 7158315--7158316.cif.
;
_cod_database_code 7158316
_shelx_shelxl_version_number 2018/3
_shelx_space_group_comment
;
The symmetry employed for this shelxl refinement is uniquely defined
by the following loop, which should always be used as a source of
symmetry information in preference to the above space-group names.
They are only intended as comments.
;
_shelx_estimated_absorpt_t_min 0.992
_shelx_estimated_absorpt_t_max 0.994

loop_
_space_group_symop_operation_xyz
'x, y, z'
'-x, -y, -z'

loop_
_atom_site_label
_atom_site_type_symbol
_atom_site_fract_x
_atom_site_fract_y
_atom_site_fract_z
_atom_site_U_iso_or_equiv
_atom_site_adp_type
_atom_site_occupancy
_atom_site_site_symmetry_order
_atom_site_calc_flag
_atom_site_refinement_flags_posn
_atom_site_refinement_flags_adp
_atom_site_refinement_flags_occupancy
_atom_site_disorder_assembly
_atom_site_disorder_group
F1 F 0.2034(14) 0.1975(14) -0.0232(13) 0.151(6) Uani 0.258(12) 1 d D U P A 1
F2 F 0.279(3) 0.0666(14) 0.0591(9) 0.165(6) Uani 0.258(12) 1 d D U P A 1
F3 F 0.3869(11) 0.1122(17) -0.0373(10) 0.136(5) Uani 0.258(12) 1 d D U P A 1
F4 F 0.1912(18) 0.8601(13) 0.0196(8) 0.207(6) Uani 0.377(10) 1 d D U P B 1
F5 F 0.1630(13) 0.8822(15) 0.1369(9) 0.176(6) Uani 0.377(10) 1 d D U P B 1
F6 F 0.3330(9) 0.8574(8) 0.0743(9) 0.162(4) Uani 0.377(10) 1 d D U P B 1
F7 F 0.3450(6) 0.8904(5) 0.2515(8) 0.176(4) Uani 0.608(11) 1 d D U P C 1
F8 F 0.4872(14) 0.8858(6) 0.3084(6) 0.185(4) Uani 0.608(11) 1 d D U P C 1
F9 F 0.5131(12) 0.8746(6) 0.1886(5) 0.182(4) Uani 0.608(11) 1 d D U P C 1
F10 F 0.8586(9) 0.1929(13) 0.6295(5) 0.172(5) Uani 0.491(12) 1 d D U P D 1
F11 F 1.0001(10) 0.2160(12) 0.5497(8) 0.172(5) Uani 0.491(12) 1 d D U P D 1
F12 F 0.9599(14) 0.0803(6) 0.5576(8) 0.176(5) Uani 0.491(12) 1 d D U P D 1
F1' F 0.1972(6) 0.1252(6) 0.0469(4) 0.142(2) Uani 0.742(12) 1 d D U P A 2
F2' F 0.3736(6) 0.0603(5) 0.0000(6) 0.162(3) Uani 0.742(12) 1 d D U P A 2
F3' F 0.2617(9) 0.2072(6) -0.0515(4) 0.155(3) Uani 0.742(12) 1 d D U P A 2
F4' F 0.1163(7) 0.8480(5) 0.0722(6) 0.169(3) Uani 0.623(10) 1 d D U P B 2
F5' F 0.2219(12) 0.8859(9) 0.1347(7) 0.191(4) Uani 0.623(10) 1 d D U P B 2
F6' F 0.2807(9) 0.8562(7) 0.0179(6) 0.200(5) Uani 0.623(10) 1 d D U P B 2
F7' F 0.3856(17) 0.8957(9) 0.3065(10) 0.186(6) Uani 0.392(11) 1 d D U P C 2
F8' F 0.5640(10) 0.8622(9) 0.2573(13) 0.177(5) Uani 0.392(11) 1 d D U P C 2
F9' F 0.4294(19) 0.8785(11) 0.1880(7) 0.167(5) Uani 0.392(11) 1 d D U P C 2
F10' F 0.8732(12) 0.1157(12) 0.6102(7) 0.180(5) Uani 0.509(12) 1 d D U P D 2
F11' F 0.9254(14) 0.2460(7) 0.6001(8) 0.188(5) Uani 0.509(12) 1 d D U P D 2
F12' F 1.0141(8) 0.1316(13) 0.5270(6) 0.185(5) Uani 0.509(12) 1 d D U P D 2
N1 N 0.3169(3) 0.3336(3) 0.30960(17) 0.0702(8) Uani 1 1 d . U . . .
H1 H 0.266443 0.325893 0.284751 0.084 Uiso 1 1 calc R U . . .
N2 N 0.7340(3) 0.2931(2) 0.21605(17) 0.0683(7) Uani 1 1 d . U . . .
H2A H 0.741898 0.229595 0.234203 0.082 Uiso 1 1 calc R U . . .
C1 C 0.3096(3) 0.3251(3) 0.3884(2) 0.0688(9) Uani 1 1 d . U . . .
C2 C 0.2251(4) 0.3016(3) 0.4442(2) 0.0807(11) Uani 1 1 d . U . . .
H2 H 0.162811 0.286340 0.431215 0.097 Uiso 1 1 calc R U . . .
C3 C 0.2370(4) 0.3017(4) 0.5199(3) 0.0873(12) Uani 1 1 d . U . . .
H3 H 0.179826 0.289133 0.558583 0.105 Uiso 1 1 calc R U . . .
C4 C 0.3328(4) 0.3203(4) 0.5396(2) 0.0842(11) Uani 1 1 d . U . . .
H4 H 0.339665 0.318303 0.591185 0.101 Uiso 1 1 calc R U . . .
C5 C 0.4171(4) 0.3415(3) 0.4843(2) 0.0728(10) Uani 1 1 d . U . . .
H5 H 0.480174 0.354469 0.498524 0.087 Uiso 1 1 calc R U . . .
C6 C 0.4094(3) 0.3439(3) 0.4064(2) 0.0635(8) Uani 1 1 d . U . . .
C7 C 0.4766(3) 0.3617(3) 0.33460(19) 0.0598(8) Uani 1 1 d . U . . .
C8 C 0.4186(3) 0.3566(3) 0.27612(19) 0.0636(8) Uani 1 1 d . U . . .
C9 C 0.4384(3) 0.3839(3) 0.1908(2) 0.0649(8) Uani 1 1 d . U . . .
H9 H 0.524748 0.365112 0.177132 0.078 Uiso 1 1 calc R U . . .
C10 C 0.3832(4) 0.5018(3) 0.1657(2) 0.0737(10) Uani 1 1 d . U . . .
C11 C 0.2971(4) 0.5688(4) 0.2103(3) 0.0863(11) Uani 1 1 d . U . . .
H11 H 0.270189 0.543273 0.259381 0.104 Uiso 1 1 calc R U . . .
C12 C 0.2506(5) 0.6713(4) 0.1840(3) 0.1081(16) Uani 1 1 d . U . . .
H12 H 0.190472 0.715082 0.214407 0.130 Uiso 1 1 calc R U . . .
C13 C 0.2920(6) 0.7110(4) 0.1125(3) 0.1096(16) Uani 1 1 d D U . . .
C14 C 0.3771(8) 0.6500(5) 0.0699(3) 0.140(3) Uani 1 1 d . U . . .
H14 H 0.404704 0.677786 0.021876 0.168 Uiso 1 1 calc R U . . .
C15 C 0.4285(6) 0.5418(4) 0.0953(3) 0.1163(19) Uani 1 1 d . U . . .
H15 H 0.490863 0.499236 0.065358 0.140 Uiso 1 1 calc R U . . .
C16 C 0.3970(3) 0.3219(3) 0.1474(2) 0.0667(9) Uani 1 1 d . U . . .
C17 C 0.4758(4) 0.2258(4) 0.1305(3) 0.0906(13) Uani 1 1 d . U . . .
H17 H 0.551160 0.199352 0.147378 0.109 Uiso 1 1 calc R U . . .
C18 C 0.4415(5) 0.1688(4) 0.0882(3) 0.1037(16) Uani 1 1 d . U . . .
H18 H 0.494294 0.104491 0.076827 0.124 Uiso 1 1 calc R U . . .
C19 C 0.3322(4) 0.2067(3) 0.0638(2) 0.0808(11) Uani 1 1 d D U . . .
C20 C 0.2540(4) 0.2988(3) 0.0807(2) 0.0806(11) Uani 1 1 d . U . . .
H20 H 0.178235 0.323175 0.064664 0.097 Uiso 1 1 calc R U . . .
C21 C 0.2855(4) 0.3578(3) 0.1220(2) 0.0762(10) Uani 1 1 d . U . . .
H21 H 0.231162 0.421924 0.132618 0.091 Uiso 1 1 calc R U . . .
C22 C 0.7885(3) 0.3287(3) 0.1464(2) 0.0699(9) Uani 1 1 d . U . . .
C23 C 0.8662(4) 0.2707(4) 0.0916(3) 0.0872(12) Uani 1 1 d . U . . .
H23 H 0.887255 0.198910 0.097514 0.105 Uiso 1 1 calc R U . . .
C24 C 0.9106(4) 0.3246(5) 0.0281(3) 0.0986(14) Uani 1 1 d . U . . .
H24 H 0.962064 0.288554 -0.010216 0.118 Uiso 1 1 calc R U . . .
C25 C 0.8802(5) 0.4319(5) 0.0200(3) 0.1019(15) Uani 1 1 d . U . . .
H25 H 0.914343 0.465534 -0.022596 0.122 Uiso 1 1 calc R U . . .
C26 C 0.8012(4) 0.4891(4) 0.0731(3) 0.0876(12) Uani 1 1 d . U . . .
H26 H 0.779116 0.560993 0.065948 0.105 Uiso 1 1 calc R U . . .
C27 C 0.7542(3) 0.4365(3) 0.1389(2) 0.0702(9) Uani 1 1 d . U . . .
C28 C 0.6766(3) 0.4657(3) 0.2061(2) 0.0687(9) Uani 1 1 d . U . . .
C29 C 0.6661(3) 0.3781(3) 0.2494(2) 0.0644(8) Uani 1 1 d . U . . .
C30 C 0.5855(3) 0.3959(3) 0.3245(2) 0.0643(8) Uani 1 1 d . U . . .
C31 C 0.5467(3) 0.5159(3) 0.3144(2) 0.0648(8) Uani 1 1 d . U . . .
C32 C 0.4668(4) 0.5795(3) 0.3625(2) 0.0781(10) Uani 1 1 d . U . . .
H32 H 0.430660 0.552498 0.407702 0.094 Uiso 1 1 calc R U . . .
C33 C 0.4401(4) 0.6873(3) 0.3423(3) 0.0859(12) Uani 1 1 d . U . . .
H33 H 0.385104 0.733239 0.373612 0.103 Uiso 1 1 calc R U . . .
C34 C 0.4967(4) 0.7231(3) 0.2755(3) 0.0845(11) Uani 1 1 d D U . . .
C35 C 0.5742(4) 0.6609(3) 0.2250(3) 0.0790(10) Uani 1 1 d . U . . .
H35 H 0.607731 0.688444 0.178982 0.095 Uiso 1 1 calc R U . . .
C36 C 0.6010(3) 0.5542(3) 0.2455(2) 0.0674(9) Uani 1 1 d . U . . .
C37 C 0.6662(3) 0.3424(3) 0.3887(2) 0.0691(9) Uani 1 1 d . U . . .
C38 C 0.6969(4) 0.2354(3) 0.4095(3) 0.0802(11) Uani 1 1 d . U . . .
H38 H 0.664670 0.198792 0.386446 0.096 Uiso 1 1 calc R U . . .
C39 C 0.7763(4) 0.1823(4) 0.4653(3) 0.0971(14) Uani 1 1 d . U . . .
H39 H 0.797249 0.110847 0.479462 0.117 Uiso 1 1 calc R U . . .
C40 C 0.8225(4) 0.2398(5) 0.4986(3) 0.1000(14) Uani 1 1 d D U . . .
C41 C 0.7946(5) 0.3429(5) 0.4794(3) 0.1010(14) Uani 1 1 d . U . . .
H41 H 0.827566 0.379157 0.502389 0.121 Uiso 1 1 calc R U . . .
C42 C 0.7150(4) 0.3949(4) 0.4243(3) 0.0836(11) Uani 1 1 d . U . . .
H42 H 0.694440 0.466400 0.411299 0.100 Uiso 1 1 calc R U . . .
C43 C 0.2961(5) 0.1502(4) 0.0168(3) 0.1099(15) Uani 1 1 d D U . . .
C44 C 0.2360(7) 0.8213(4) 0.0866(4) 0.149(2) Uani 1 1 d D U . . .
C45 C 0.4666(5) 0.8366(4) 0.2567(3) 0.1236(18) Uani 1 1 d D U . . .
C46 C 0.9060(5) 0.1854(5) 0.5566(3) 0.133(2) Uani 1 1 d D U . . .

loop_
_atom_site_aniso_label
_atom_site_aniso_U_11
_atom_site_aniso_U_22
_atom_site_aniso_U_33
_atom_site_aniso_U_23
_atom_site_aniso_U_13
_atom_site_aniso_U_12
F1 0.128(9) 0.142(11) 0.220(14) -0.077(9) -0.070(9) -0.042(9)
F2 0.209(14) 0.120(10) 0.220(12) -0.039(8) -0.042(10) -0.102(10)
F3 0.144(8) 0.138(11) 0.167(10) -0.107(8) -0.019(7) -0.052(8)
F4 0.294(15) 0.110(8) 0.203(9) 0.013(8) -0.108(10) -0.035(12)
F5 0.210(10) 0.083(7) 0.205(9) 0.003(6) -0.038(8) -0.020(8)
F6 0.242(9) 0.066(5) 0.168(9) 0.009(6) -0.038(7) -0.049(6)
F7 0.190(6) 0.080(4) 0.225(9) 0.003(5) -0.039(6) -0.011(4)
F8 0.275(11) 0.102(5) 0.209(7) -0.061(5) -0.046(8) -0.074(7)
F9 0.263(10) 0.073(4) 0.173(6) -0.003(4) 0.024(7) -0.043(6)
F10 0.121(6) 0.256(12) 0.103(5) 0.014(7) -0.039(4) -0.031(8)
F11 0.112(6) 0.251(11) 0.161(9) 0.038(9) -0.069(6) -0.083(7)
F12 0.159(9) 0.184(7) 0.164(9) 0.012(6) -0.089(7) -0.023(6)
F1' 0.138(4) 0.129(5) 0.196(5) -0.065(4) -0.022(4) -0.066(4)
F2' 0.135(4) 0.121(4) 0.259(8) -0.121(5) -0.021(4) -0.032(3)
F3' 0.216(7) 0.161(5) 0.140(4) -0.037(3) -0.065(5) -0.095(5)
F4' 0.207(6) 0.093(4) 0.172(7) 0.001(4) -0.039(5) -0.013(4)
F5' 0.280(10) 0.074(4) 0.223(7) -0.021(4) -0.069(7) -0.048(7)
F6' 0.217(8) 0.119(5) 0.194(6) 0.072(5) -0.026(7) -0.023(6)
F7' 0.233(12) 0.074(5) 0.220(10) -0.053(7) 0.034(11) -0.027(8)
F8' 0.199(9) 0.086(6) 0.278(14) -0.026(8) -0.034(9) -0.081(7)
F9' 0.233(12) 0.078(6) 0.177(7) 0.014(6) -0.047(8) -0.044(8)
F10' 0.149(8) 0.241(11) 0.127(8) 0.056(7) -0.066(6) -0.059(8)
F11' 0.185(10) 0.250(9) 0.141(9) -0.007(6) -0.099(7) -0.063(8)
F12' 0.099(5) 0.254(13) 0.160(8) 0.014(8) -0.052(4) -0.016(6)
N1 0.0762(19) 0.080(2) 0.0623(17) -0.0105(15) -0.0105(14) -0.0351(16)
N2 0.0694(18) 0.0638(17) 0.0679(18) -0.0075(14) -0.0032(14) -0.0212(14)
C1 0.073(2) 0.069(2) 0.068(2) -0.0128(17) -0.0033(17) -0.0285(18)
C2 0.092(3) 0.079(3) 0.077(2) -0.003(2) -0.004(2) -0.043(2)
C3 0.101(3) 0.094(3) 0.074(3) -0.013(2) 0.014(2) -0.052(3)
C4 0.107(3) 0.091(3) 0.054(2) -0.0132(19) 0.006(2) -0.038(2)
C5 0.085(2) 0.082(3) 0.058(2) -0.0108(18) -0.0058(17) -0.037(2)
C6 0.068(2) 0.064(2) 0.0585(18) -0.0126(15) -0.0051(15) -0.0218(16)
C7 0.075(2) 0.0570(18) 0.0542(17) -0.0127(14) -0.0049(15) -0.0293(16)
C8 0.075(2) 0.063(2) 0.0569(18) -0.0109(15) -0.0089(16) -0.0270(17)
C9 0.074(2) 0.065(2) 0.0578(18) -0.0137(15) -0.0080(16) -0.0222(17)
C10 0.097(3) 0.071(2) 0.063(2) -0.0083(17) -0.0147(19) -0.038(2)
C11 0.090(3) 0.077(3) 0.084(3) -0.009(2) -0.008(2) -0.023(2)
C12 0.127(4) 0.073(3) 0.112(4) -0.015(3) -0.011(3) -0.020(3)
C13 0.166(5) 0.083(3) 0.098(3) -0.003(2) -0.039(3) -0.058(3)
C14 0.256(8) 0.091(3) 0.078(3) 0.003(3) -0.008(4) -0.079(4)
C15 0.193(6) 0.082(3) 0.064(3) -0.006(2) 0.004(3) -0.047(3)
C16 0.078(2) 0.065(2) 0.0555(18) -0.0080(15) -0.0111(16) -0.0215(17)
C17 0.083(3) 0.081(3) 0.107(3) -0.033(2) -0.024(2) -0.010(2)
C18 0.112(3) 0.068(3) 0.134(4) -0.045(3) -0.029(3) -0.012(2)
C19 0.096(3) 0.072(2) 0.083(3) -0.0200(19) -0.013(2) -0.031(2)
C20 0.093(3) 0.075(2) 0.079(3) -0.0114(19) -0.030(2) -0.026(2)
C21 0.082(2) 0.070(2) 0.078(2) -0.0215(19) -0.0234(19) -0.0164(19)
C22 0.063(2) 0.080(2) 0.065(2) -0.0149(17) -0.0048(16) -0.0214(17)
C23 0.080(3) 0.088(3) 0.079(3) -0.013(2) -0.002(2) -0.013(2)
C24 0.083(3) 0.129(4) 0.074(3) -0.023(3) 0.013(2) -0.030(3)
C25 0.104(3) 0.124(4) 0.075(3) -0.007(3) 0.008(2) -0.047(3)
C26 0.099(3) 0.092(3) 0.075(3) 0.000(2) -0.002(2) -0.046(2)
C27 0.063(2) 0.076(2) 0.071(2) -0.0064(17) -0.0082(16) -0.0252(17)
C28 0.077(2) 0.069(2) 0.067(2) -0.0089(17) -0.0041(17) -0.0365(18)
C29 0.072(2) 0.0600(19) 0.0602(19) -0.0036(15) -0.0093(15) -0.0233(16)
C30 0.077(2) 0.0600(19) 0.0617(19) -0.0110(15) -0.0064(16) -0.0295(17)
C31 0.078(2) 0.0605(19) 0.067(2) -0.0131(15) -0.0106(16) -0.0334(17)
C32 0.090(3) 0.078(2) 0.072(2) -0.0226(19) -0.004(2) -0.032(2)
C33 0.105(3) 0.070(2) 0.089(3) -0.032(2) -0.008(2) -0.027(2)
C34 0.101(3) 0.066(2) 0.098(3) -0.022(2) -0.017(2) -0.033(2)
C35 0.096(3) 0.069(2) 0.083(3) -0.0060(19) -0.017(2) -0.041(2)
C36 0.077(2) 0.062(2) 0.071(2) -0.0138(16) -0.0110(17) -0.0293(17)
C37 0.076(2) 0.078(2) 0.059(2) -0.0147(16) -0.0035(16) -0.0332(18)
C38 0.079(2) 0.076(2) 0.090(3) -0.002(2) -0.020(2) -0.032(2)
C39 0.099(3) 0.098(3) 0.096(3) 0.014(3) -0.033(3) -0.039(3)
C40 0.088(3) 0.134(4) 0.084(3) 0.002(3) -0.029(2) -0.047(3)
C41 0.102(3) 0.136(4) 0.086(3) -0.012(3) -0.023(2) -0.061(3)
C42 0.092(3) 0.089(3) 0.083(3) -0.013(2) -0.020(2) -0.041(2)
C43 0.126(4) 0.094(3) 0.126(4) -0.040(3) -0.025(3) -0.041(3)
C44 0.236(7) 0.085(4) 0.133(5) 0.001(3) -0.042(5) -0.063(4)
C45 0.163(5) 0.078(3) 0.137(4) -0.025(3) -0.007(4) -0.049(3)
C46 0.112(4) 0.183(6) 0.104(4) 0.012(4) -0.042(3) -0.052(4)

loop_
_atom_type_symbol
_atom_type_description
_atom_type_scat_dispersion_real
_atom_type_scat_dispersion_imag
_atom_type_scat_source
C C 0.0181 0.0091 'International Tables Vol C Tables 4.2.6.8 and 6.1.1.4'
H H 0.0000 0.0000 'International Tables Vol C Tables 4.2.6.8 and 6.1.1.4'
N N 0.0311 0.0180 'International Tables Vol C Tables 4.2.6.8 and 6.1.1.4'
F F 0.0727 0.0534 'International Tables Vol C Tables 4.2.6.8 and 6.1.1.4'

loop_
_geom_angle_atom_site_label_1
_geom_angle_atom_site_label_2
_geom_angle_atom_site_label_3
_geom_angle
_geom_angle_site_symmetry_1
_geom_angle_site_symmetry_3
_geom_angle_publ_flag
C1 N1 C8 109.7(3) . . ?
C29 N2 C22 106.4(3) . . ?
N1 C1 C2 129.4(4) . . ?
N1 C1 C6 107.7(3) . . ?
C2 C1 C6 122.9(4) . . ?
C3 C2 C1 117.3(4) . . ?
C2 C3 C4 121.3(4) . . ?
C5 C4 C3 121.0(4) . . ?
C4 C5 C6 120.5(4) . . ?
C5 C6 C7 137.0(3) . . ?
C5 C6 C1 116.9(3) . . ?
C7 C6 C1 106.1(3) . . ?
C8 C7 C6 108.7(3) . . ?
C8 C7 C30 125.9(3) . . ?
C6 C7 C30 124.9(3) . . ?
C7 C8 N1 107.8(3) . . ?
C7 C8 C9 131.5(3) . . ?
N1 C8 C9 120.1(3) . . ?
C8 C9 C16 112.6(3) . . ?
C8 C9 C10 111.5(3) . . ?
C16 C9 C10 112.1(3) . . ?
C11 C10 C15 118.8(4) . . ?
C11 C10 C9 124.2(4) . . ?
C15 C10 C9 117.0(4) . . ?
C12 C11 C10 121.1(5) . . ?
C11 C12 C13 120.3(5) . . ?
C14 C13 C12 120.0(5) . . ?
C14 C13 C44 122.4(6) . . ?
C12 C13 C44 117.6(6) . . ?
C13 C14 C15 121.6(5) . . ?
C10 C15 C14 118.1(5) . . ?
C21 C16 C17 118.2(4) . . ?
C21 C16 C9 123.1(3) . . ?
C17 C16 C9 118.6(3) . . ?
C16 C17 C18 119.8(4) . . ?
C19 C18 C17 120.3(4) . . ?
C20 C19 C18 120.7(4) . . ?
C20 C19 C43 118.1(4) . . ?
C18 C19 C43 121.3(4) . . ?
C19 C20 C21 120.5(4) . . ?
C16 C21 C20 120.4(4) . . ?
C23 C22 N2 128.0(4) . . ?
C23 C22 C27 123.0(4) . . ?
N2 C22 C27 109.0(3) . . ?
C24 C23 C22 116.8(5) . . ?
C23 C24 C25 121.4(5) . . ?
C26 C25 C24 121.6(5) . . ?
C25 C26 C27 118.5(5) . . ?
C22 C27 C26 118.7(4) . . ?
C22 C27 C28 105.8(3) . . ?
C26 C27 C28 135.5(4) . . ?
C29 C28 C27 107.4(4) . . ?
C29 C28 C36 108.3(3) . . ?
C27 C28 C36 144.2(4) . . ?
C28 C29 N2 111.3(3) . . ?
C28 C29 C30 114.2(3) . . ?
N2 C29 C30 134.5(3) . . ?
C29 C30 C37 105.9(3) . . ?
C29 C30 C7 115.9(3) . . ?
C37 C30 C7 112.4(3) . . ?
C29 C30 C31 98.3(3) . . ?
C37 C30 C31 112.8(3) . . ?
C7 C30 C31 110.7(3) . . ?
C32 C31 C36 122.1(4) . . ?
C32 C31 C30 126.5(3) . . ?
C36 C31 C30 111.3(3) . . ?
C31 C32 C33 118.3(4) . . ?
C34 C33 C32 118.6(4) . . ?
C35 C34 C33 124.0(4) . . ?
C35 C34 C45 119.0(4) . . ?
C33 C34 C45 116.9(4) . . ?
C34 C35 C36 117.0(4) . . ?
C35 C36 C31 119.8(4) . . ?
C35 C36 C28 132.3(4) . . ?
C31 C36 C28 107.9(3) . . ?
C42 C37 C38 118.4(4) . . ?
C42 C37 C30 122.8(4) . . ?
C38 C37 C30 118.7(3) . . ?
C37 C38 C39 120.6(4) . . ?
C40 C39 C38 118.0(5) . . ?
C41 C40 C39 122.7(4) . . ?
C41 C40 C46 118.7(5) . . ?
C39 C40 C46 118.7(5) . . ?
C40 C41 C42 118.7(4) . . ?
C37 C42 C41 121.6(5) . . ?
F1 C43 F2 106.9(8) . . ?
F1 C43 F3 103.5(8) . . ?
F2 C43 F3 104.4(8) . . ?
F2' C43 F3' 105.9(6) . . ?
F2' C43 F1' 102.2(5) . . ?
F3' C43 F1' 101.0(5) . . ?
F2' C43 C19 117.7(5) . . ?
F1 C43 C19 121.0(9) . . ?
F2 C43 C19 110.3(8) . . ?
F3 C43 C19 109.3(7) . . ?
F3' C43 C19 112.7(5) . . ?
F1' C43 C19 115.5(5) . . ?
F5' C44 F6' 109.0(7) . . ?
F4 C44 F5 105.5(8) . . ?
F4 C44 F6 100.0(7) . . ?
F5 C44 F6 100.4(7) . . ?
F5' C44 F4' 100.0(7) . . ?
F6' C44 F4' 99.4(6) . . ?
F5' C44 C13 117.6(8) . . ?
F6' C44 C13 115.3(6) . . ?
F4 C44 C13 124.5(9) . . ?
F5 C44 C13 119.2(11) . . ?
F6 C44 C13 102.4(7) . . ?
F4' C44 C13 113.0(6) . . ?
F9' C45 F7' 104.9(7) . . ?
F9 C45 F8 104.4(6) . . ?
F9' C45 F8' 105.3(7) . . ?
F7' C45 F8' 102.3(7) . . ?
F9 C45 F7 100.3(6) . . ?
F8 C45 F7 100.7(6) . . ?
F9' C45 C34 115.9(7) . . ?
F9 C45 C34 118.2(5) . . ?
F7' C45 C34 117.2(7) . . ?
F8 C45 C34 117.1(5) . . ?
F8' C45 C34 109.9(6) . . ?
F7 C45 C34 113.4(5) . . ?
F10 C46 F11 104.7(7) . . ?
F12' C46 F10' 104.2(7) . . ?
F12' C46 F11' 104.3(6) . . ?
F10' C46 F11' 102.5(6) . . ?
F10 C46 F12 102.5(6) . . ?
F11 C46 F12 101.6(6) . . ?
F12' C46 C40 113.5(6) . . ?
F10 C46 C40 115.1(7) . . ?
F11 C46 C40 114.8(6) . . ?
F10' C46 C40 115.0(6) . . ?
F11' C46 C40 116.0(6) . . ?
F12 C46 C40 116.4(6) . . ?

loop_
_geom_bond_atom_site_label_1
_geom_bond_atom_site_label_2
_geom_bond_distance
_geom_bond_site_symmetry_2
_geom_bond_publ_flag
F1 C43 1.325(8) . ?
F2 C43 1.327(8) . ?
F3 C43 1.353(8) . ?
F4 C44 1.329(8) . ?
F5 C44 1.334(9) . ?
F6 C44 1.411(8) . ?
F7 C45 1.399(7) . ?
F8 C45 1.351(6) . ?
F9 C45 1.344(7) . ?
F10 C46 1.333(7) . ?
F11 C46 1.336(7) . ?
F12 C46 1.371(7) . ?
F1' C43 1.363(6) . ?
F2' C43 1.318(6) . ?
F3' C43 1.358(6) . ?
F4' C44 1.414(7) . ?
F5' C44 1.308(8) . ?
F6' C44 1.328(7) . ?
F7' C45 1.350(8) . ?
F8' C45 1.354(7) . ?
F9' C45 1.327(8) . ?
F10' C46 1.347(7) . ?
F11' C46 1.352(7) . ?
F12' C46 1.326(7) . ?
N1 C1 1.375(5) . ?
N1 C8 1.393(5) . ?
N2 C29 1.354(5) . ?
N2 C22 1.394(5) . ?
C1 C2 1.384(6) . ?
C1 C6 1.425(5) . ?
C2 C3 1.380(6) . ?
C3 C4 1.389(7) . ?
C4 C5 1.367(6) . ?
C5 C6 1.399(5) . ?
C6 C7 1.425(5) . ?
C7 C8 1.378(5) . ?
C7 C30 1.532(5) . ?
C8 C9 1.493(5) . ?
C9 C16 1.518(5) . ?
C9 C10 1.543(5) . ?
C10 C11 1.373(6) . ?
C10 C15 1.380(6) . ?
C11 C12 1.355(7) . ?
C12 C13 1.377(8) . ?
C13 C14 1.305(9) . ?
C13 C44 1.456(6) . ?
C14 C15 1.424(8) . ?
C16 C21 1.382(5) . ?
C16 C17 1.388(6) . ?
C17 C18 1.397(6) . ?
C18 C19 1.349(6) . ?
C19 C20 1.345(6) . ?
C19 C43 1.464(5) . ?
C20 C21 1.385(5) . ?
C22 C23 1.389(6) . ?
C22 C27 1.395(6) . ?
C23 C24 1.378(7) . ?
C24 C25 1.392(8) . ?
C25 C26 1.368(7) . ?
C26 C27 1.409(6) . ?
C27 C28 1.416(5) . ?
C28 C29 1.352(5) . ?
C28 C36 1.466(5) . ?
C29 C30 1.518(5) . ?
C30 C37 1.530(5) . ?
C30 C31 1.551(5) . ?
C31 C32 1.357(5) . ?
C31 C36 1.398(5) . ?
C32 C33 1.407(6) . ?
C33 C34 1.371(6) . ?
C34 C35 1.365(6) . ?
C34 C45 1.476(5) . ?
C35 C36 1.393(5) . ?
C37 C42 1.382(5) . ?
C37 C38 1.394(6) . ?
C38 C39 1.409(6) . ?
C39 C40 1.391(7) . ?
C40 C41 1.343(8) . ?
C40 C46 1.471(6) . ?
C41 C42 1.400(7) . ?
